data_7134896
loop_
_publ_author_name
'Kurokawa, Takuma'
'Takahashi, Shintaro'
'Kano, Naokazu'

_publ_section_title
;
 <i>Se</i>-Aryl-<i>N</i>-phenylphenoselenazinium salts: aryl radical
 precursors incorporating a photosensitizer unit.
;
_journal_issue 75
_journal_name_full 'Chemical communications (Cambridge, England)'
_journal_page_first 14454
_journal_page_last 14457
_journal_paper_doi 10.1039/d5cc03637b
_journal_volume 61
_journal_year 2025
_chemical_formula_moiety 'C19 H16 N Se, C F3 O3 S, C5 H10 O'
_chemical_formula_sum 'C25 H26 F3 N O4 S Se'
_chemical_formula_weight 572.49
_chemical_properties_physical Light-sensitive
_space_group_crystal_system triclinic
_space_group_IT_number 2
_space_group_name_Hall '-P 1'
_space_group_name_H-M_alt 'P -1'
_atom_sites_solution_hydrogens geom
_atom_sites_solution_primary dual
_audit_creation_date 2023-11-24
_audit_creation_method
;
Olex2 1.5
(compiled 2023.08.24 svn.re1ec1418 for OlexSys, GUI svn.r6817)
;
_audit_update_record
;
2025-06-10 deposited with the CCDC.	2025-08-06 downloaded from the CCDC.
;
_cell_angle_alpha 83.126(2)
_cell_angle_beta 88.202(2)
_cell_angle_gamma 79.760(2)
_cell_formula_units_Z 2
_cell_length_a 10.3394(2)
_cell_length_b 10.4055(3)
_cell_length_c 11.5682(3)
_cell_measurement_reflns_used 11202
_cell_measurement_temperature 121.0(7)
_cell_measurement_theta_max 30.4980
_cell_measurement_theta_min 2.0350
_cell_volume 1215.89(5)
_computing_cell_refinement 'CrysAlisPro 1.171.42.49 (Rigaku OD, 2022)'
_computing_data_collection 'CrysAlisPro 1.171.42.49 (Rigaku OD, 2022)'
_computing_data_reduction 'CrysAlisPro 1.171.42.49 (Rigaku OD, 2022)'
_computing_molecular_graphics 'Olex2 1.5 (Dolomanov et al., 2009)'
_computing_publication_material 'Olex2 1.5 (Dolomanov et al., 2009)'
_computing_structure_refinement 'SHELXL 2018/3 (Sheldrick, 2015)'
_computing_structure_solution 'SHELXT 2018/2 (Sheldrick, 2018)'
_diffrn_ambient_environment N~2~
_diffrn_ambient_temperature 121.0(7)
_diffrn_detector 'Hybrid Pixel Array Detector'
_diffrn_detector_area_resol_mean 10.0000
_diffrn_measured_fraction_theta_full 0.993
_diffrn_measured_fraction_theta_max 0.946
_diffrn_measurement_details
;
List of Runs (angles in degrees, time in seconds):

  # Type    Start    End  Width  t~exp~   \w     \q     \k     \f   Frames
#--------------------------------------------------------------------------
  1  \w      3.00  52.00   0.50    4.00    --   20.00  54.00 -60.00   98
  2  \w     80.00 106.00   0.50    4.00    --   20.00  54.00 -60.00   52
  3  \w    -73.00 -28.00   0.50    4.00    --   20.00  54.00  60.00   90
  4  \w    -23.00  73.00   0.50    4.00    --   20.00  54.00  60.00  192
  5  \w    -71.00  12.00   0.50    4.00    --   20.00  54.00 120.00  166
  6  \w    -74.00 107.00   0.50    4.00    --   20.00  54.00 -90.00  362
  7  \w    -74.00  56.00   0.50    4.00    --   20.00  54.00-150.00  260
  8  \w     85.00 110.00   0.50    4.00    --   20.00  54.00-150.00   50
  9  \w    -69.00 -44.00   0.50    4.00    --   20.00  54.00 150.00   50
 10  \w      3.00  96.00   0.50    4.00    --   20.00  54.00 150.00  186
 11  \w    -74.00 -45.00   0.50    4.00    --   20.00  54.00  30.00   58
 12  \w      2.00  29.00   0.50    4.00    --   20.00  54.00  30.00   54
 13  \w     72.00  97.00   0.50    4.00    --   20.00  54.00  30.00   50
 14  \w    -67.00   3.00   0.50    4.00    --   20.00  54.00 -30.00  140
 15  \w     38.00  64.00   0.50    4.00    --   20.00  54.00 -30.00   52
 16  \w     74.00  99.00   0.50    4.00    --   20.00  54.00 -30.00   50
 17  \w    -63.00 -38.00   0.50    4.00    --   20.00  54.00-120.00   50
 18  \w      5.00  30.00   0.50    4.00    --   20.00  54.00-120.00   50
 19  \w     62.00  87.00   0.50    4.00    --   20.00  54.00-120.00   50
 20  \w    -70.00 -42.00   0.50    4.00    --   20.00  54.00  90.00   56
 21  \w     63.00  88.00   0.50    4.00    --   20.00  54.00  90.00   50
 22  \w    -46.00 -21.00   0.50    4.00    --   20.00  54.00 -60.00   50
;
_diffrn_measurement_device 'two-circle diffractometer'
_diffrn_measurement_device_type 'XtaLAB Mini II'
_diffrn_measurement_method '\w scans'
_diffrn_orient_matrix_type 'CrysAlisPro convention (1999,Acta A55,543-557)'
_diffrn_orient_matrix_UB_11 -0.0296602000
_diffrn_orient_matrix_UB_12 -0.0470529000
_diffrn_orient_matrix_UB_13 -0.0241241000
_diffrn_orient_matrix_UB_21 -0.0579276000
_diffrn_orient_matrix_UB_22 0.0179982000
_diffrn_orient_matrix_UB_23 0.0330780000
_diffrn_orient_matrix_UB_31 -0.0249998000
_diffrn_orient_matrix_UB_32 0.0482265000
_diffrn_orient_matrix_UB_33 -0.0462427000
_diffrn_radiation_monochromator graphite
_diffrn_radiation_probe x-ray
_diffrn_radiation_type 'Mo K\a'
_diffrn_radiation_wavelength 0.71073
_diffrn_reflns_av_R_equivalents 0.0412
_diffrn_reflns_av_unetI/netI 0.0470
_diffrn_reflns_Laue_measured_fraction_full 0.993
_diffrn_reflns_Laue_measured_fraction_max 0.946
_diffrn_reflns_limit_h_max 14
_diffrn_reflns_limit_h_min -14
_diffrn_reflns_limit_k_max 14
_diffrn_reflns_limit_k_min -14
_diffrn_reflns_limit_l_max 16
_diffrn_reflns_limit_l_min -16
_diffrn_reflns_number 24085
_diffrn_reflns_point_group_measured_fraction_full 0.993
_diffrn_reflns_point_group_measured_fraction_max 0.946
_diffrn_reflns_theta_full 25.242
_diffrn_reflns_theta_max 30.734
_diffrn_reflns_theta_min 2.002
_diffrn_source 'fine-focus sealed X-ray tube'
_diffrn_source_type 'Rigaku (Mo) X-ray Source'
_exptl_absorpt_coefficient_mu 1.686
_exptl_absorpt_correction_T_max 0.849
_exptl_absorpt_correction_T_min 0.798
_exptl_absorpt_correction_type analytical
_exptl_absorpt_process_details
;
CrysAlisPro 1.171.42.49 (Rigaku Oxford Diffraction, 2022)
Analytical numeric absorption correction using a multifaceted crystal
model based on expressions derived by R.C. Clark & J.S. Reid.
(Clark, R. C. & Reid, J. S. (1995). Acta Cryst. A51, 887-897)
Empirical absorption correction using spherical harmonics,
implemented in SCALE3 ABSPACK scaling algorithm.
;
_exptl_crystal_colour colourless
_exptl_crystal_colour_primary colourless
_exptl_crystal_density_diffrn 1.564
_exptl_crystal_description prism
_exptl_crystal_F_000 584
_exptl_crystal_recrystallization_method 'Re-crystallisation from solvent: ethyl acetate'
_exptl_crystal_size_max 0.37
_exptl_crystal_size_mid 0.3
_exptl_crystal_size_min 0.25
_refine_diff_density_max 1.259
_refine_diff_density_min -0.739
_refine_diff_density_rms 0.105
_refine_ls_extinction_method none
_refine_ls_goodness_of_fit_ref 1.055
_refine_ls_hydrogen_treatment constr
_refine_ls_matrix_type full
_refine_ls_number_parameters 348
_refine_ls_number_reflns 7149
_refine_ls_number_restraints 0
_refine_ls_restrained_S_all 1.055
_refine_ls_R_factor_all 0.0555
_refine_ls_R_factor_gt 0.0433
_refine_ls_shift/su_max 0.001
_refine_ls_shift/su_mean 0.000
_refine_ls_structure_factor_coef Fsqd
_refine_ls_weighting_details 'w=1/[\s^2^(Fo^2^)+(0.0676P)^2^+0.4912P] where P=(Fo^2^+2Fc^2^)/3'
_refine_ls_weighting_scheme calc
_refine_ls_wR_factor_gt 0.1115
_refine_ls_wR_factor_ref 0.1166
_reflns_Friedel_coverage 0.000
_reflns_number_gt 5977
_reflns_number_total 7149
_reflns_threshold_expression 'I > 2\s(I)'
_cod_data_source_file d5cc03637b2.cif
_cod_data_source_block tkm538
_cod_depositor_comments 'Adding full bibliography for 7134895--7134897.cif.'
_cod_database_code 7134896
_shelx_shelxl_version_number 2018/3
_chemical_oxdiff_formula C20H16NSeO3SF3
_shelx_space_group_comment
;
The symmetry employed for this shelxl refinement is uniquely defined
by the following loop, which should always be used as a source of
symmetry information in preference to the above space-group names.
They are only intended as comments.
;
_shelx_estimated_absorpt_t_max 0.678
_shelx_estimated_absorpt_t_min 0.574
_olex2_refinement_description
;
1. Fixed Uiso
 At 1.2 times of:
  All C(H) groups, All C(H,H) groups
 At 1.5 times of:
  All C(H,H,H) groups
2. Others
 Sof(C36)=Sof(H36A)=Sof(H36B)=Sof(C38)=Sof(H38A)=Sof(H38B)=Sof(H38C)=Sof(C37)=
 Sof(H37A)=Sof(H37B)=1-FVAR(1)
 Sof(C33)=Sof(H33A)=Sof(H33B)=Sof(C35)=Sof(H35A)=Sof(H35B)=Sof(H35C)=Sof(C34)=
 Sof(H34A)=Sof(H34B)=FVAR(1)
3.a Secondary CH2 refined with riding coordinates:
 C33(H33A,H33B), C34(H34A,H34B), C36(H36A,H36B), C37(H37A,H37B)
3.b Aromatic/amide H refined with riding coordinates:
 C7(H7), C5(H5), C12(H12), C21(H21), C15(H15), C17(H17), C8(H8), C6(H6),
 C18(H18), C20(H20), C19(H19), C13(H13), C14(H14)
3.c Idealised Me refined as rotating group:
 C2(H2A,H2B,H2C), C32(H32A,H32B,H32C), C35(H35A,H35B,H35C), C38(H38A,H38B,H38C)
;
_olex2_submission_special_instructions 'No special instructions were received'
_oxdiff_exptl_absorpt_empirical_details
;
Empirical correction (ABSPACK) includes:
- Absorption correction using spherical harmonics
- Frame scaling
;
_oxdiff_exptl_absorpt_empirical_full_max 1.155
_oxdiff_exptl_absorpt_empirical_full_min 0.867

loop_
_space_group_symop_operation_xyz
'x, y, z'
'-x, -y, -z'

loop_
_atom_site_label
_atom_site_type_symbol
_atom_site_fract_x
_atom_site_fract_y
_atom_site_fract_z
_atom_site_U_iso_or_equiv
_atom_site_adp_type
_atom_site_occupancy
_atom_site_site_symmetry_order
_atom_site_calc_flag
_atom_site_refinement_flags_posn
_atom_site_refinement_flags_adp
_atom_site_refinement_flags_occupancy
_atom_site_disorder_assembly
_atom_site_disorder_group
Se1 Se 0.60007(2) 0.91398(2) 0.26456(2) 0.01548(7) Uani 1 1 d . . . . .
S22 S 0.73973(6) 0.96075(6) -0.07497(5) 0.02123(13) Uani 1 1 d . . . . .
F28 F 0.90039(18) 0.85886(19) -0.23268(16) 0.0426(4) Uani 1 1 d . . . . .
F27 F 0.99704(17) 0.9078(2) -0.08635(18) 0.0456(5) Uani 1 1 d . . . . .
O23 O 0.74983(19) 0.9519(2) 0.04969(16) 0.0318(4) Uani 1 1 d . . . . .
O24 O 0.7451(2) 1.08825(18) -0.13664(17) 0.0320(4) Uani 1 1 d . . . . .
F29 F 0.9036(2) 0.73801(18) -0.0694(2) 0.0545(6) Uani 1 1 d . . . . .
O25 O 0.64097(19) 0.8950(2) -0.11536(17) 0.0337(5) Uani 1 1 d . . . . .
N10 N 0.64682(18) 0.71559(18) 0.50044(17) 0.0163(4) Uani 1 1 d . . . . .
C9 C 0.5215(2) 0.7916(2) 0.4879(2) 0.0156(4) Uani 1 1 d . . . . .
C16 C 0.6670(2) 0.6123(2) 0.5972(2) 0.0163(4) Uani 1 1 d . . . . .
C11 C 0.7609(2) 0.7503(2) 0.4445(2) 0.0166(4) Uani 1 1 d . . . . .
C7 C 0.2970(2) 0.8466(2) 0.5589(2) 0.0193(4) Uani 1 1 d . . . . .
H7 H 0.231015 0.829128 0.614665 0.023 Uiso 1 1 calc R U . . .
C5 C 0.3623(2) 0.9684(2) 0.3859(2) 0.0172(4) Uani 1 1 d . . . . .
H5 H 0.343428 1.036395 0.323178 0.021 Uiso 1 1 calc R U . . .
C12 C 0.8852(2) 0.6974(2) 0.4921(2) 0.0211(5) Uani 1 1 d . . . . .
H12 H 0.891622 0.634864 0.559504 0.025 Uiso 1 1 calc R U . . .
C21 C 0.6884(2) 0.6418(2) 0.7075(2) 0.0199(4) Uani 1 1 d . . . . .
H21 H 0.687085 0.730233 0.721127 0.024 Uiso 1 1 calc R U . . .
C3 C 0.4866(2) 0.8902(2) 0.39466(19) 0.0144(4) Uani 1 1 d . . . . .
C15 C 0.8737(2) 0.8770(2) 0.2937(2) 0.0194(4) Uani 1 1 d . . . . .
H15 H 0.868664 0.938792 0.225846 0.023 Uiso 1 1 calc R U . . .
C17 C 0.6667(2) 0.4839(2) 0.5758(2) 0.0190(4) Uani 1 1 d . . . . .
H17 H 0.651217 0.464838 0.499714 0.023 Uiso 1 1 calc R U . . .
C8 C 0.4214(2) 0.7714(2) 0.5694(2) 0.0183(4) Uani 1 1 d . . . . .
H8 H 0.439614 0.704561 0.633201 0.022 Uiso 1 1 calc R U . . .
C6 C 0.2664(2) 0.9473(2) 0.4682(2) 0.0193(4) Uani 1 1 d . . . . .
H6 H 0.181473 1.000377 0.463136 0.023 Uiso 1 1 calc R U . . .
C18 C 0.6896(2) 0.3838(2) 0.6675(2) 0.0211(5) Uani 1 1 d . . . . .
H18 H 0.688488 0.295714 0.654204 0.025 Uiso 1 1 calc R U . . .
C4 C 0.7591(2) 0.8387(2) 0.3428(2) 0.0161(4) Uani 1 1 d . . . . .
C20 C 0.7119(2) 0.5408(2) 0.7983(2) 0.0232(5) Uani 1 1 d . . . . .
H20 H 0.726755 0.560014 0.874539 0.028 Uiso 1 1 calc R U . . .
C19 C 0.7138(2) 0.4113(2) 0.7777(2) 0.0222(5) Uani 1 1 d . . . . .
H19 H 0.731691 0.341953 0.839489 0.027 Uiso 1 1 calc R U . . .
C13 C 0.9980(2) 0.7347(3) 0.4426(2) 0.0242(5) Uani 1 1 d . . . . .
H13 H 1.080488 0.697551 0.476998 0.029 Uiso 1 1 calc R U . . .
C14 C 0.9937(2) 0.8254(3) 0.3437(2) 0.0236(5) Uani 1 1 d . . . . .
H14 H 1.071958 0.851315 0.311246 0.028 Uiso 1 1 calc R U . . .
C26 C 0.8932(3) 0.8617(3) -0.1178(3) 0.0291(6) Uani 1 1 d . . . . .
O31 O 0.2315(4) 0.5754(3) 0.7057(3) 0.0768(10) Uani 1 1 d . . . . .
C2 C 0.5717(2) 0.7662(3) 0.1870(2) 0.0230(5) Uani 1 1 d . . . . .
H2A H 0.587748 0.685604 0.241628 0.034 Uiso 1 1 calc R U . . .
H2B H 0.632094 0.756840 0.120299 0.034 Uiso 1 1 calc R U . . .
H2C H 0.480811 0.781374 0.159734 0.034 Uiso 1 1 calc R U . . .
C33 C 0.2413(4) 0.5354(4) 0.8942(3) 0.0184(10) Uani 0.612(8) 1 d . . P A 1
H33A H 0.262527 0.442415 0.928641 0.022 Uiso 0.612(8) 1 calc R U P A 1
H33B H 0.178601 0.582547 0.947831 0.022 Uiso 0.612(8) 1 calc R U P A 1
C32 C 0.0749(4) 0.4664(4) 0.8112(4) 0.0522(9) Uani 1 1 d . . . . .
H32A H 0.004727 0.513398 0.857155 0.078 Uiso 1 1 calc R U . . .
H32B H 0.106555 0.378950 0.852116 0.078 Uiso 1 1 calc R U . . .
H32C H 0.040832 0.457518 0.734991 0.078 Uiso 1 1 calc R U . . .
C30 C 0.1820(4) 0.5392(4) 0.7954(4) 0.0572(10) Uani 1 1 d . . . . .
C35 C 0.3398(8) 0.7338(6) 0.8901(5) 0.0395(14) Uani 0.612(8) 1 d . . P A 1
H35A H 0.294099 0.777165 0.819124 0.059 Uiso 0.612(8) 1 calc R U P A 1
H35B H 0.425325 0.761290 0.893160 0.059 Uiso 0.612(8) 1 calc R U P A 1
H35C H 0.286880 0.758439 0.958378 0.059 Uiso 0.612(8) 1 calc R U P A 1
C34 C 0.3593(6) 0.5899(6) 0.8895(6) 0.0454(16) Uani 0.612(8) 1 d . . P A 1
H34A H 0.408867 0.567015 0.818003 0.054 Uiso 0.612(8) 1 calc R U P A 1
H34B H 0.414215 0.547787 0.956903 0.054 Uiso 0.612(8) 1 calc R U P A 1
C36 C 0.1888(6) 0.6080(8) 0.8992(5) 0.0181(16) Uani 0.388(8) 1 d . . P A 2
H36A H 0.097307 0.641679 0.922704 0.022 Uiso 0.388(8) 1 calc R U P A 2
H36B H 0.226795 0.541050 0.962833 0.022 Uiso 0.388(8) 1 calc R U P A 2
C38 C 0.4010(10) 0.6711(12) 0.9102(9) 0.045(3) Uani 0.388(8) 1 d . . P A 2
H38A H 0.433000 0.604007 0.858504 0.067 Uiso 0.388(8) 1 calc R U P A 2
H38B H 0.418215 0.633845 0.991266 0.067 Uiso 0.388(8) 1 calc R U P A 2
H38C H 0.446618 0.746038 0.891420 0.067 Uiso 0.388(8) 1 calc R U P A 2
C37 C 0.2601(12) 0.7151(11) 0.8945(8) 0.051(3) Uani 0.388(8) 1 d . . P A 2
H37A H 0.225729 0.771134 0.955831 0.062 Uiso 0.388(8) 1 calc R U P A 2
H37B H 0.244804 0.769422 0.818217 0.062 Uiso 0.388(8) 1 calc R U P A 2

loop_
_atom_site_aniso_label
_atom_site_aniso_U_11
_atom_site_aniso_U_22
_atom_site_aniso_U_33
_atom_site_aniso_U_23
_atom_site_aniso_U_13
_atom_site_aniso_U_12
Se1 0.01509(11) 0.01778(11) 0.01395(11) 0.00031(8) -0.00035(7) -0.00534(8)
S22 0.0206(3) 0.0282(3) 0.0159(3) -0.0005(2) -0.0009(2) -0.0082(2)
F28 0.0398(10) 0.0534(11) 0.0358(10) -0.0186(9) 0.0077(8) -0.0036(8)
F27 0.0212(8) 0.0625(12) 0.0572(13) -0.0174(10) -0.0015(8) -0.0108(8)
O23 0.0289(10) 0.0526(12) 0.0166(9) -0.0016(8) 0.0007(7) -0.0163(9)
O24 0.0423(12) 0.0242(9) 0.0275(10) 0.0005(8) -0.0014(9) -0.0029(8)
F29 0.0585(13) 0.0283(9) 0.0701(15) 0.0063(9) -0.0066(11) 0.0030(9)
O25 0.0250(10) 0.0534(13) 0.0271(10) -0.0035(9) -0.0029(8) -0.0192(9)
N10 0.0144(8) 0.0178(8) 0.0161(9) 0.0030(7) -0.0002(7) -0.0041(7)
C9 0.0141(9) 0.0174(10) 0.0169(10) -0.0044(8) -0.0013(8) -0.0051(8)
C16 0.0152(10) 0.0156(9) 0.0174(10) 0.0026(8) -0.0001(8) -0.0040(8)
C11 0.0148(10) 0.0177(10) 0.0182(10) -0.0028(8) 0.0005(8) -0.0045(8)
C7 0.0177(10) 0.0231(11) 0.0190(11) -0.0049(9) 0.0035(8) -0.0076(9)
C5 0.0176(10) 0.0167(10) 0.0178(10) -0.0034(8) -0.0031(8) -0.0028(8)
C12 0.0167(10) 0.0252(11) 0.0204(11) 0.0015(9) -0.0011(9) -0.0036(9)
C21 0.0208(11) 0.0174(10) 0.0224(11) -0.0019(9) -0.0022(9) -0.0055(8)
C3 0.0151(9) 0.0157(9) 0.0134(9) -0.0024(8) 0.0012(7) -0.0048(8)
C15 0.0179(10) 0.0250(11) 0.0169(10) -0.0014(9) 0.0006(8) -0.0085(9)
C17 0.0178(10) 0.0212(10) 0.0185(11) -0.0023(9) 0.0002(8) -0.0051(8)
C8 0.0175(10) 0.0211(10) 0.0175(11) 0.0000(9) -0.0001(8) -0.0076(8)
C6 0.0156(10) 0.0217(11) 0.0214(11) -0.0074(9) -0.0013(8) -0.0022(8)
C18 0.0194(11) 0.0164(10) 0.0276(12) -0.0010(9) 0.0021(9) -0.0047(8)
C4 0.0147(9) 0.0184(10) 0.0156(10) -0.0023(8) -0.0001(8) -0.0038(8)
C20 0.0246(12) 0.0265(12) 0.0193(11) 0.0011(10) -0.0035(9) -0.0084(10)
C19 0.0209(11) 0.0219(11) 0.0219(12) 0.0062(9) -0.0007(9) -0.0045(9)
C13 0.0144(10) 0.0322(13) 0.0254(12) 0.0012(10) -0.0025(9) -0.0050(9)
C14 0.0166(11) 0.0308(12) 0.0249(12) -0.0023(10) 0.0008(9) -0.0088(9)
C26 0.0260(13) 0.0290(13) 0.0329(14) -0.0031(11) -0.0015(11) -0.0066(10)
O31 0.107(3) 0.083(2) 0.0470(17) 0.0031(16) 0.0118(17) -0.045(2)
C2 0.0226(11) 0.0287(12) 0.0210(11) -0.0085(10) 0.0011(9) -0.0099(10)
C33 0.0168(19) 0.023(2) 0.0145(18) 0.0027(15) 0.0020(14) -0.0044(17)
C32 0.048(2) 0.054(2) 0.059(2) -0.0155(19) 0.0101(17) -0.0166(17)
C30 0.053(2) 0.059(2) 0.058(2) 0.009(2) 0.0076(19) -0.0171(18)
C35 0.047(4) 0.042(3) 0.032(3) -0.009(2) 0.011(3) -0.013(3)
C34 0.036(3) 0.049(3) 0.052(3) 0.002(3) 0.009(2) -0.015(2)
C36 0.013(3) 0.035(4) 0.008(2) 0.000(2) -0.001(2) -0.010(3)
C38 0.034(5) 0.052(6) 0.049(6) -0.007(5) 0.010(4) -0.009(4)
C37 0.055(7) 0.055(6) 0.031(5) 0.013(4) 0.004(4) 0.014(5)

loop_
_atom_type_symbol
_atom_type_description
_atom_type_scat_dispersion_real
_atom_type_scat_dispersion_imag
_atom_type_scat_source
C C 0.0033 0.0016 'International Tables Vol C Tables 4.2.6.8 and 6.1.1.4'
H H 0.0000 0.0000 'International Tables Vol C Tables 4.2.6.8 and 6.1.1.4'
F F 0.0171 0.0103 'International Tables Vol C Tables 4.2.6.8 and 6.1.1.4'
N N 0.0061 0.0033 'International Tables Vol C Tables 4.2.6.8 and 6.1.1.4'
O O 0.0106 0.0060 'International Tables Vol C Tables 4.2.6.8 and 6.1.1.4'
S S 0.1246 0.1234 'International Tables Vol C Tables 4.2.6.8 and 6.1.1.4'
Se Se -0.0929 2.2259 'International Tables Vol C Tables 4.2.6.8 and 6.1.1.4'

loop_
_exptl_crystal_face_index_h
_exptl_crystal_face_index_k
_exptl_crystal_face_index_l
_exptl_crystal_face_perp_dist
-1 0 1 0.1542
0 1 -2 0.1475
-2 1 0 0.1497
-1 -1 2 0.1831
-2 0 1 0.1349
2 0 -1 0.1426
1 1 -2 0.1459
2 1 -2 0.1470
-2 -1 2 0.1664
-2 1 -1 0.1538
-1 0 0 0.1079
1 0 0 0.1442
-2 -1 1 0.1550
2 1 -1 0.1354
1 2 -2 0.1479
-2 1 -2 0.1553
-1 -1 1 0.1634
2 -1 2 0.2219
-2 0 -1 0.1356
2 0 1 0.1840
-1 -2 2 0.1836
-2 -2 1 0.1546
-2 -1 0 0.1209
2 1 0 0.1411
2 2 -1 0.1504
0 -1 1 0.2080
-1 -1 0 0.1301
1 1 0 0.1591
2 1 1 0.1549
-2 -1 -1 0.1289
-1 -2 1 0.1568
-2 -2 -1 0.1224
2 2 1 0.1519
-1 1 -2 0.1596
-1 -2 0 0.1305
-2 -1 -2 0.1536
-1 -1 -1 0.1417
1 1 1 0.1527
0 -2 1 0.1761
1 2 1 0.1575
-1 -2 -1 0.1323
-1 -2 -2 0.1484
1 2 2 0.1561
0 -1 0 0.1337
0 1 0 0.1929
0 -2 -1 0.1353
0 1 1 0.1395
-1 2 -2 0.1550
0 -1 -2 0.1608
1 -2 0 0.1360
1 -2 -2 0.1456
0 0 -1 0.1374
1 -1 -1 0.1369
-1 1 1 0.1496
-1 1 2 0.1500
1 0 -2 0.1408
1 -1 0 0.1481
2 -1 -1 0.1363

loop_
_geom_angle_atom_site_label_1
_geom_angle_atom_site_label_2
_geom_angle_atom_site_label_3
_geom_angle
_geom_angle_site_symmetry_1
_geom_angle_site_symmetry_3
_geom_angle_publ_flag
C3 Se1 C4 96.45(9) . . ?
C3 Se1 C2 98.18(10) . . ?
C4 Se1 C2 99.95(10) . . ?
O23 S22 O25 114.88(12) . . ?
O23 S22 C26 103.26(13) . . ?
O24 S22 O23 115.26(13) . . ?
O24 S22 O25 114.84(13) . . ?
O24 S22 C26 102.98(13) . . ?
O25 S22 C26 103.17(13) . . ?
C9 N10 C16 117.33(18) . . ?
C9 N10 C11 124.47(18) . . ?
C11 N10 C16 116.45(18) . . ?
N10 C9 C3 123.2(2) . . ?
N10 C9 C8 120.7(2) . . ?
C3 C9 C8 116.1(2) . . ?
C21 C16 N10 120.2(2) . . ?
C21 C16 C17 121.2(2) . . ?
C17 C16 N10 118.5(2) . . ?
C12 C11 N10 119.9(2) . . ?
C4 C11 N10 123.7(2) . . ?
C4 C11 C12 116.3(2) . . ?
C8 C7 H7 119.3 . . ?
C8 C7 C6 121.3(2) . . ?
C6 C7 H7 119.3 . . ?
C3 C5 H5 119.9 . . ?
C6 C5 H5 119.9 . . ?
C6 C5 C3 120.2(2) . . ?
C11 C12 H12 119.4 . . ?
C13 C12 C11 121.2(2) . . ?
C13 C12 H12 119.4 . . ?
C16 C21 H21 120.3 . . ?
C16 C21 C20 119.3(2) . . ?
C20 C21 H21 120.3 . . ?
C9 C3 Se1 121.98(16) . . ?
C5 C3 Se1 115.40(16) . . ?
C5 C3 C9 122.3(2) . . ?
C4 C15 H15 120.0 . . ?
C14 C15 H15 120.0 . . ?
C14 C15 C4 120.1(2) . . ?
C16 C17 H17 120.5 . . ?
C16 C17 C18 118.9(2) . . ?
C18 C17 H17 120.5 . . ?
C9 C8 H8 119.3 . . ?
C7 C8 C9 121.4(2) . . ?
C7 C8 H8 119.3 . . ?
C7 C6 H6 120.7 . . ?
C5 C6 C7 118.5(2) . . ?
C5 C6 H6 120.7 . . ?
C17 C18 H18 119.7 . . ?
C19 C18 C17 120.6(2) . . ?
C19 C18 H18 119.7 . . ?
C11 C4 Se1 121.63(16) . . ?
C15 C4 Se1 116.22(17) . . ?
C15 C4 C11 122.2(2) . . ?
C21 C20 H20 120.0 . . ?
C21 C20 C19 120.0(2) . . ?
C19 C20 H20 120.0 . . ?
C18 C19 C20 119.9(2) . . ?
C18 C19 H19 120.1 . . ?
C20 C19 H19 120.1 . . ?
C12 C13 H13 119.2 . . ?
C12 C13 C14 121.5(2) . . ?
C14 C13 H13 119.2 . . ?
C15 C14 C13 118.6(2) . . ?
C15 C14 H14 120.7 . . ?
C13 C14 H14 120.7 . . ?
F28 C26 S22 111.37(19) . . ?
F27 C26 S22 111.8(2) . . ?
F27 C26 F28 107.7(2) . . ?
F29 C26 S22 111.1(2) . . ?
F29 C26 F28 107.0(2) . . ?
F29 C26 F27 107.8(2) . . ?
Se1 C2 H2A 109.5 . . ?
Se1 C2 H2B 109.5 . . ?
Se1 C2 H2C 109.5 . . ?
H2A C2 H2B 109.5 . . ?
H2A C2 H2C 109.5 . . ?
H2B C2 H2C 109.5 . . ?
H33A C33 H33B 107.3 . . ?
C30 C33 H33A 108.2 . . ?
C30 C33 H33B 108.2 . . ?
C30 C33 C34 116.6(4) . . ?
C34 C33 H33A 108.2 . . ?
C34 C33 H33B 108.2 . . ?
H32A C32 H32B 109.5 . . ?
H32A C32 H32C 109.5 . . ?
H32B C32 H32C 109.5 . . ?
C30 C32 H32A 109.5 . . ?
C30 C32 H32B 109.5 . . ?
C30 C32 H32C 109.5 . . ?
O31 C30 C33 120.7(4) . . ?
O31 C30 C32 127.3(4) . . ?
O31 C30 C36 120.2(4) . . ?
C33 C30 C32 110.3(4) . . ?
C32 C30 C36 108.7(4) . . ?
H35A C35 H35B 109.5 . . ?
H35A C35 H35C 109.5 . . ?
H35B C35 H35C 109.5 . . ?
C34 C35 H35A 109.5 . . ?
C34 C35 H35B 109.5 . . ?
C34 C35 H35C 109.5 . . ?
C33 C34 C35 115.2(5) . . ?
C33 C34 H34A 108.5 . . ?
C33 C34 H34B 108.5 . . ?
C35 C34 H34A 108.5 . . ?
C35 C34 H34B 108.5 . . ?
H34A C34 H34B 107.5 . . ?
C30 C36 H36A 107.2 . . ?
C30 C36 H36B 107.2 . . ?
H36A C36 H36B 106.9 . . ?
C37 C36 C30 120.4(6) . . ?
C37 C36 H36A 107.2 . . ?
C37 C36 H36B 107.2 . . ?
H38A C38 H38B 109.5 . . ?
H38A C38 H38C 109.5 . . ?
H38B C38 H38C 109.5 . . ?
C37 C38 H38A 109.5 . . ?
C37 C38 H38B 109.5 . . ?
C37 C38 H38C 109.5 . . ?
C36 C37 C38 112.8(8) . . ?
C36 C37 H37A 109.0 . . ?
C36 C37 H37B 109.0 . . ?
C38 C37 H37A 109.0 . . ?
C38 C37 H37B 109.0 . . ?
H37A C37 H37B 107.8 . . ?

loop_
_geom_bond_atom_site_label_1
_geom_bond_atom_site_label_2
_geom_bond_distance
_geom_bond_site_symmetry_2
_geom_bond_publ_flag
Se1 C3 1.899(2) . ?
Se1 C4 1.899(2) . ?
Se1 C2 1.941(2) . ?
S22 O23 1.4398(19) . ?
S22 O24 1.4385(19) . ?
S22 O25 1.4433(19) . ?
S22 C26 1.821(3) . ?
F28 C26 1.333(3) . ?
F27 C26 1.328(3) . ?
F29 C26 1.328(3) . ?
N10 C9 1.395(3) . ?
N10 C16 1.449(3) . ?
N10 C11 1.410(3) . ?
C9 C3 1.405(3) . ?
C9 C8 1.405(3) . ?
C16 C21 1.381(3) . ?
C16 C17 1.387(3) . ?
C11 C12 1.406(3) . ?
C11 C4 1.402(3) . ?
C7 H7 0.9500 . ?
C7 C8 1.382(3) . ?
C7 C6 1.393(3) . ?
C5 H5 0.9500 . ?
C5 C3 1.393(3) . ?
C5 C6 1.380(3) . ?
C12 H12 0.9500 . ?
C12 C13 1.380(3) . ?
C21 H21 0.9500 . ?
C21 C20 1.388(3) . ?
C15 H15 0.9500 . ?
C15 C4 1.399(3) . ?
C15 C14 1.377(3) . ?
C17 H17 0.9500 . ?
C17 C18 1.389(3) . ?
C8 H8 0.9500 . ?
C6 H6 0.9500 . ?
C18 H18 0.9500 . ?
C18 C19 1.379(4) . ?
C20 H20 0.9500 . ?
C20 C19 1.393(3) . ?
C19 H19 0.9500 . ?
C13 H13 0.9500 . ?
C13 C14 1.390(4) . ?
C14 H14 0.9500 . ?
O31 C30 1.193(5) . ?
C2 H2A 0.9800 . ?
C2 H2B 0.9800 . ?
C2 H2C 0.9800 . ?
C33 H33A 0.9900 . ?
C33 H33B 0.9900 . ?
C33 C30 1.307(6) . ?
C33 C34 1.431(7) . ?
C32 H32A 0.9800 . ?
C32 H32B 0.9800 . ?
C32 H32C 0.9800 . ?
C32 C30 1.444(5) . ?
C30 C36 1.479(8) . ?
C35 H35A 0.9800 . ?
C35 H35B 0.9800 . ?
C35 H35C 0.9800 . ?
C35 C34 1.476(8) . ?
C34 H34A 0.9900 . ?
C34 H34B 0.9900 . ?
C36 H36A 0.9900 . ?
C36 H36B 0.9900 . ?
C36 C37 1.436(15) . ?
C38 H38A 0.9800 . ?
C38 H38B 0.9800 . ?
C38 H38C 0.9800 . ?
C38 C37 1.458(14) . ?
C37 H37A 0.9900 . ?
C37 H37B 0.9900 . ?

loop_
_geom_torsion_atom_site_label_1
_geom_torsion_atom_site_label_2
_geom_torsion_atom_site_label_3
_geom_torsion_atom_site_label_4
_geom_torsion
_geom_torsion_site_symmetry_1
_geom_torsion_site_symmetry_2
_geom_torsion_site_symmetry_3
_geom_torsion_site_symmetry_4
_geom_torsion_publ_flag
O23 S22 C26 F28 179.90(19) . . . . ?
O23 S22 C26 F27 -59.6(2) . . . . ?
O23 S22 C26 F29 60.8(2) . . . . ?
O24 S22 C26 F28 -59.8(2) . . . . ?
O24 S22 C26 F27 60.7(2) . . . . ?
O24 S22 C26 F29 -178.9(2) . . . . ?
O25 S22 C26 F28 60.0(2) . . . . ?
O25 S22 C26 F27 -179.5(2) . . . . ?
O25 S22 C26 F29 -59.1(2) . . . . ?
N10 C9 C3 Se1 8.8(3) . . . . ?
N10 C9 C3 C5 -177.6(2) . . . . ?
N10 C9 C8 C7 179.4(2) . . . . ?
N10 C16 C21 C20 -177.8(2) . . . . ?
N10 C16 C17 C18 178.3(2) . . . . ?
N10 C11 C12 C13 -176.6(2) . . . . ?
N10 C11 C4 Se1 -3.7(3) . . . . ?
N10 C11 C4 C15 175.9(2) . . . . ?
C9 N10 C16 C21 -80.7(3) . . . . ?
C9 N10 C16 C17 100.5(2) . . . . ?
C9 N10 C11 C12 156.5(2) . . . . ?
C9 N10 C11 C4 -22.0(3) . . . . ?
C16 N10 C9 C3 -176.6(2) . . . . ?
C16 N10 C9 C8 2.7(3) . . . . ?
C16 N10 C11 C12 -7.9(3) . . . . ?
C16 N10 C11 C4 173.5(2) . . . . ?
C16 C21 C20 C19 0.0(4) . . . . ?
C16 C17 C18 C19 -0.8(3) . . . . ?
C11 N10 C9 C3 19.1(3) . . . . ?
C11 N10 C9 C8 -161.6(2) . . . . ?
C11 N10 C16 C21 84.9(3) . . . . ?
C11 N10 C16 C17 -93.9(3) . . . . ?
C11 C12 C13 C14 -0.3(4) . . . . ?
C12 C11 C4 Se1 177.74(17) . . . . ?
C12 C11 C4 C15 -2.7(3) . . . . ?
C12 C13 C14 C15 -1.0(4) . . . . ?
C21 C16 C17 C18 -0.5(3) . . . . ?
C21 C20 C19 C18 -1.3(4) . . . . ?
C3 Se1 C4 C11 22.5(2) . . . . ?
C3 Se1 C4 C15 -157.08(18) . . . . ?
C3 C9 C8 C7 -1.3(3) . . . . ?
C3 C5 C6 C7 -0.2(3) . . . . ?
C17 C16 C21 C20 0.9(4) . . . . ?
C17 C18 C19 C20 1.7(4) . . . . ?
C8 C9 C3 Se1 -170.48(16) . . . . ?
C8 C9 C3 C5 3.1(3) . . . . ?
C8 C7 C6 C5 2.1(3) . . . . ?
C6 C7 C8 C9 -1.3(4) . . . . ?
C6 C5 C3 Se1 171.56(17) . . . . ?
C6 C5 C3 C9 -2.4(3) . . . . ?
C4 Se1 C3 C9 -25.15(19) . . . . ?
C4 Se1 C3 C5 160.84(17) . . . . ?
C4 C11 C12 C13 2.0(4) . . . . ?
C4 C15 C14 C13 0.4(4) . . . . ?
C14 C15 C4 Se1 -178.87(19) . . . . ?
C14 C15 C4 C11 1.5(4) . . . . ?
O31 C30 C36 C37 -2.8(10) . . . . ?
C2 Se1 C3 C9 75.92(19) . . . . ?
C2 Se1 C3 C5 -98.10(18) . . . . ?
C2 Se1 C4 C11 -77.0(2) . . . . ?
C2 Se1 C4 C15 103.41(19) . . . . ?
C32 C30 C36 C37 -162.6(6) . . . . ?
C30 C33 C34 C35 83.4(7) . . . . ?
C30 C36 C37 C38 -81.8(10) . . . . ?
C34 C33 C30 O31 6.7(7) . . . . ?
C34 C33 C30 C32 172.7(4) . . . . ?

loop_
_exptl_oxdiff_crystal_face_indexfrac_h
_exptl_oxdiff_crystal_face_indexfrac_k
_exptl_oxdiff_crystal_face_indexfrac_l
_exptl_oxdiff_crystal_face_x
_exptl_oxdiff_crystal_face_y
_exptl_oxdiff_crystal_face_z
-0.9999 -0.0012 0.9993 0.0056 0.0910 -0.0213
0.0002 1.0016 -1.9966 0.0010 -0.0480 0.1406
-1.9996 0.9991 0.0020 0.0122 0.1339 0.0981
-0.9999 -1.0018 1.9968 0.0286 0.1059 -0.1157
-1.9996 -0.0015 0.9995 0.0353 0.1489 0.0037
1.9996 0.0015 -0.9995 -0.0353 -0.1489 -0.0037
0.9999 1.0018 -1.9968 -0.0286 -0.1059 0.1157
1.9996 1.0021 -1.9970 -0.0583 -0.1639 0.0907
-1.9996 -1.0021 1.9970 0.0583 0.1639 -0.0907
-1.9995 1.0001 -0.9971 0.0363 0.1008 0.1443
-0.9997 -0.0002 0.0002 0.0297 0.0579 0.0250
0.9997 0.0002 -0.0002 -0.0297 -0.0579 -0.0250
-1.9994 -1.0011 0.9978 0.0823 0.1308 -0.0444
1.9994 1.0011 -0.9978 -0.0823 -0.1308 0.0444
0.9997 2.0014 -1.9951 -0.0757 -0.0879 0.1638
-1.9993 1.0011 -1.9963 0.0604 0.0678 0.1906
-0.9997 -1.0008 0.9976 0.0527 0.0729 -0.0694
1.9993 -1.0011 1.9963 -0.0604 -0.0678 -0.1906
-1.9993 0.0005 -0.9989 0.0834 0.0828 0.0962
1.9993 -0.0005 0.9989 -0.0834 -0.0828 -0.0962
-0.9997 -2.0014 1.9951 0.0757 0.0879 -0.1638
-1.9993 -2.0007 0.9961 0.1294 0.1128 -0.0926
-1.9993 -1.0001 -0.0014 0.1064 0.0978 0.0018
1.9993 1.0001 0.0014 -0.1064 -0.0978 -0.0018
1.9993 2.0007 -0.9961 -0.1294 -0.1128 0.0926
0.0000 -1.0006 0.9975 0.0230 0.0150 -0.0944
-0.9996 -0.9998 -0.0016 0.0767 0.0399 -0.0232
0.9996 0.9998 0.0016 -0.0767 -0.0399 0.0232
1.9991 0.9991 1.0006 -0.1304 -0.0647 -0.0481
-1.9991 -0.9991 -1.0006 0.1304 0.0647 0.0481
-0.9996 -2.0004 0.9959 0.0997 0.0548 -0.1175
-1.9990 -1.9987 -1.0023 0.1775 0.0467 -0.0001
1.9990 1.9987 1.0023 -0.1775 -0.0467 0.0001
-0.9996 1.0013 -1.9965 0.0307 0.0099 0.1656
-0.9994 -1.9994 -0.0033 0.1238 0.0218 -0.0713
-1.9990 -0.9981 -1.9998 0.1545 0.0317 0.0943
-0.9994 -0.9989 -1.0007 0.1008 0.0068 0.0231
0.9994 0.9989 1.0007 -0.1008 -0.0068 -0.0231
0.0002 -2.0002 0.9957 0.0701 -0.0031 -0.1425
0.9992 1.9985 1.0025 -0.1479 0.0112 0.0250
-0.9992 -1.9985 -1.0025 0.1479 -0.0112 -0.0250
-0.9991 -1.9975 -2.0017 0.1719 -0.0443 0.0212
0.9991 1.9975 2.0017 -0.1719 0.0443 -0.0212
0.0002 -0.9996 -0.0017 0.0471 -0.0181 -0.0481
-0.0002 0.9996 0.0017 -0.0471 0.0181 0.0481
0.0005 -1.9982 -1.0026 0.1182 -0.0692 -0.0500
-0.0003 0.9986 1.0009 -0.0711 0.0511 0.0019
-0.9997 2.0009 -1.9948 -0.0164 0.0279 0.2137
0.0005 -0.9976 -2.0001 0.0952 -0.0841 0.0444
1.0001 -1.9990 -0.0036 0.0645 -0.0940 -0.1212
1.0004 -1.9970 -2.0020 0.1126 -0.1601 -0.0287
0.0002 0.0010 -0.9992 0.0241 -0.0330 0.0462
1.0000 -0.9984 -1.0011 0.0415 -0.1090 -0.0269
-1.0000 0.9984 1.0011 -0.0415 0.1090 0.0269
-1.0002 0.9974 2.0003 -0.0655 0.1421 -0.0194
1.0000 0.0022 -1.9985 0.0184 -0.1240 0.0675
0.9999 -0.9994 -0.0019 0.0174 -0.0760 -0.0731
1.9998 -0.9981 -1.0012 0.0118 -0.1669 -0.0518
